data_7038299
loop_
_publ_author_name
'Maragani, Ramesh'
'Gautam, Prabhat'
'Mobin, Shaikh M.'
'Misra, Rajneesh'

_publ_section_title
;
 C2-Symmetric ferrocenyl bisthiazoles: synthesis, photophysical,
 electrochemical and DFT studies.
;
_journal_issue 11
_journal_name_full 'Dalton transactions (Cambridge, England : 2003)'
_journal_page_first 4802
_journal_page_last 4809
_journal_paper_doi 10.1039/c5dt04988a
_journal_volume 45
_journal_year 2016
_chemical_formula_sum 'C21 H22 Fe N S'
_chemical_formula_weight 376.30
_space_group_crystal_system triclinic
_space_group_IT_number 2
_space_group_name_Hall '-P 1'
_space_group_name_H-M_alt 'P -1'
_symmetry_space_group_name_Hall '-P 1'
_symmetry_space_group_name_H-M 'P -1'
_atom_sites_solution_hydrogens geom
_audit_block_doi 10.5517/cc1kcx2x
_audit_creation_method SHELXL-2014/7
_audit_update_record
;
2016-02-03 deposited with the CCDC.
2016-02-04 downloaded from the CCDC.
;
_cell_angle_alpha 71.880(6)
_cell_angle_beta 85.210(5)
_cell_angle_gamma 87.105(6)
_cell_formula_units_Z 2
_cell_length_a 7.3744(5)
_cell_length_b 11.4485(8)
_cell_length_c 11.5972(7)
_cell_measurement_reflns_used 3621
_cell_measurement_temperature 150(2)
_cell_measurement_theta_max 30.1650
_cell_measurement_theta_min 3.6100
_cell_volume 926.99(11)
_computing_cell_refinement 'CrysAlis RED, Oxford Diffraction Ltd.,'
_computing_data_collection 'CrysAlis CCD, Oxford Diffraction Ltd.,'
_computing_data_reduction 'CrysAlis RED, Oxford Diffraction Ltd.,'
_computing_molecular_graphics Ortep3
_computing_publication_material Shelx97
_computing_structure_refinement 'SHELXL-2014/7 (Sheldrick, 2014)'
_computing_structure_solution 'SHELXS-97 (Sheldrick, 1997)'
_diffrn_ambient_temperature 150(2)
_diffrn_detector_area_resol_mean 15.9948
_diffrn_measured_fraction_theta_full 0.997
_diffrn_measured_fraction_theta_max 0.997
_diffrn_measurement_device_type 'OXFORD DIFFRACTION SUPER NOVA'
_diffrn_measurement_method \w/q-scan
_diffrn_radiation_monochromator graphite
_diffrn_radiation_source 'fine-focus sealed tube'
_diffrn_radiation_type MoK\a
_diffrn_radiation_wavelength 0.71073
_diffrn_reflns_av_R_equivalents 0.0364
_diffrn_reflns_av_unetI/netI 0.0459
_diffrn_reflns_Laue_measured_fraction_full 0.997
_diffrn_reflns_Laue_measured_fraction_max 0.997
_diffrn_reflns_limit_h_max 8
_diffrn_reflns_limit_h_min -8
_diffrn_reflns_limit_k_max 13
_diffrn_reflns_limit_k_min -13
_diffrn_reflns_limit_l_max 13
_diffrn_reflns_limit_l_min -10
_diffrn_reflns_number 7006
_diffrn_reflns_point_group_measured_fraction_full 0.997
_diffrn_reflns_point_group_measured_fraction_max 0.997
_diffrn_reflns_theta_full 24.991
_diffrn_reflns_theta_max 24.991
_diffrn_reflns_theta_min 3.223
_exptl_absorpt_coefficient_mu 0.927
_exptl_absorpt_correction_T_max 1.00000
_exptl_absorpt_correction_T_min 0.76968
_exptl_absorpt_correction_type multi-scan
_exptl_absorpt_process_details
;
CrysAlisPro, Agilent Technologies,
Version 1.171.37.33 (release 27-03-2014 CrysAlis171 .NET)
(compiled Mar 27 2014,17:12:48)
Empirical absorption correction using spherical harmonics,
 implemented in SCALE3 ABSPACK scaling algorithm.
;
_exptl_crystal_colour colorless
_exptl_crystal_density_diffrn 1.348
_exptl_crystal_density_method 'not measured'
_exptl_crystal_description block
_exptl_crystal_F_000 394
_exptl_crystal_size_max 0.330
_exptl_crystal_size_mid 0.260
_exptl_crystal_size_min 0.210
_refine_diff_density_max 0.468
_refine_diff_density_min -0.360
_refine_diff_density_rms 0.057
_refine_ls_extinction_method none
_refine_ls_goodness_of_fit_ref 1.062
_refine_ls_hydrogen_treatment constr
_refine_ls_matrix_type full
_refine_ls_number_parameters 256
_refine_ls_number_reflns 3253
_refine_ls_number_restraints 295
_refine_ls_restrained_S_all 1.078
_refine_ls_R_factor_all 0.0542
_refine_ls_R_factor_gt 0.0454
_refine_ls_shift/su_max 0.000
_refine_ls_shift/su_mean 0.000
_refine_ls_structure_factor_coef Fsqd
_refine_ls_weighting_details 'w=1/[\s^2^(Fo^2^)+(0.0710P)^2^+0.1189P] where P=(Fo^2^+2Fc^2^)/3'
_refine_ls_weighting_scheme calc
_refine_ls_wR_factor_gt 0.1223
_refine_ls_wR_factor_ref 0.1332
_reflns_Friedel_coverage 0.000
_reflns_number_gt 2731
_reflns_number_total 3253
_reflns_threshold_expression 'I > 2\s(I)'
_cod_data_source_file c5dt04988a2.cif
_cod_data_source_block 5
_cod_depositor_comments 'Adding full bibliography for 7038299--7038300.cif.'
_cod_database_code 7038299
_shelx_shelxl_version_number 2014/7
_shelx_space_group_comment
;
The symmetry employed for this shelxl refinement is uniquely defined
by the following loop, which should always be used as a source of
symmetry information in preference to the above space-group names.
They are only intended as comments.
;
_shelx_estimated_absorpt_t_min 0.750
_shelx_estimated_absorpt_t_max 0.829

loop_
_space_group_symop_operation_xyz
'x, y, z'
'-x, -y, -z'

loop_
_atom_site_label
_atom_site_type_symbol
_atom_site_fract_x
_atom_site_fract_y
_atom_site_fract_z
_atom_site_U_iso_or_equiv
_atom_site_adp_type
_atom_site_occupancy
_atom_site_site_symmetry_order
_atom_site_calc_flag
_atom_site_refinement_flags_posn
_atom_site_refinement_flags_adp
_atom_site_refinement_flags_occupancy
_atom_site_disorder_assembly
_atom_site_disorder_group
Fe1 Fe 0.51778(5) 0.52237(4) 0.74731(4) 0.04777(19) Uani 1 1 d . U . . .
S1 S -0.02337(11) 0.18302(8) 0.52258(9) 0.0610(3) Uani 1 1 d . U . . .
N1 N 0.2071(4) 0.0029(3) 0.5702(3) 0.0668(8) Uani 1 1 d . U . . .
C1 C 0.3899(4) 0.6007(3) 0.5921(3) 0.0515(7) Uani 1 1 d . U . . .
H1 H 0.4380 0.6060 0.5121 0.062 Uiso 1 1 calc R U . . .
C2 C 0.4077(5) 0.6888(3) 0.6530(3) 0.0618(8) Uani 1 1 d . U . . .
H2 H 0.4694 0.7642 0.6206 0.074 Uiso 1 1 calc R U . . .
C3 C 0.3177(5) 0.6454(3) 0.7705(3) 0.0609(8) Uani 1 1 d . U . . .
H3 H 0.3092 0.6863 0.8306 0.073 Uiso 1 1 calc R U . . .
C4 C 0.2430(4) 0.5314(3) 0.7829(3) 0.0549(8) Uani 1 1 d . U . . .
H4 H 0.1751 0.4820 0.8527 0.066 Uiso 1 1 calc R U . . .
C5 C 0.2866(4) 0.5027(3) 0.6728(3) 0.0475(7) Uani 1 1 d . U . . .
C6 C 0.2388(4) 0.3933(3) 0.6469(3) 0.0510(7) Uani 1 1 d . U . . .
C7 C 0.2021(4) 0.3046(3) 0.6227(3) 0.0540(8) Uani 1 1 d . U . . .
C8 C 0.1674(4) 0.1955(3) 0.5937(3) 0.0516(7) Uani 1 1 d . U . . .
C9 C 0.2755(5) 0.0931(3) 0.6086(3) 0.0642(9) Uani 1 1 d . U . . .
C10 C 0.0522(4) 0.0377(3) 0.5250(3) 0.0498(7) Uani 1 1 d . U . . .
C11 C 0.4632(5) 0.0717(4) 0.6592(4) 0.0804(11) Uani 1 1 d . U . . .
H11A H 0.5473 0.0365 0.6068 0.097 Uiso 1 1 calc R U . . .
H11B H 0.5114 0.1515 0.6572 0.097 Uiso 1 1 calc R U . . .
C12 C 0.4571(8) -0.0089(5) 0.7802(5) 0.1221(17) Uani 1 1 d D U . . .
H12A H 0.4206 -0.0904 0.7784 0.147 Uiso 0.646(9) 1 calc R U P A 1
H12B H 0.3589 0.0216 0.8279 0.147 Uiso 0.646(9) 1 calc R U P A 1
H12C H 0.3983 -0.0872 0.7882 0.147 Uiso 0.354(9) 1 calc R U P A 2
H12D H 0.3955 0.0297 0.8389 0.147 Uiso 0.354(9) 1 calc R U P A 2
C17 C 0.6735(6) 0.3668(4) 0.7693(4) 0.0862(12) Uani 1 1 d . U . . .
H17 H 0.6441 0.2975 0.7466 0.103 Uiso 1 1 calc R U . . .
C18 C 0.6259(6) 0.3862(4) 0.8835(4) 0.0862(11) Uani 1 1 d . U . . .
H18 H 0.5582 0.3326 0.9507 0.103 Uiso 1 1 calc R U . . .
C19 C 0.6965(6) 0.4976(4) 0.8785(4) 0.0778(11) Uani 1 1 d . U . . .
H19 H 0.6869 0.5335 0.9425 0.093 Uiso 1 1 calc R U . . .
C20 C 0.7836(5) 0.5479(4) 0.7639(4) 0.0795(11) Uani 1 1 d . U . . .
H20 H 0.8424 0.6247 0.7357 0.095 Uiso 1 1 calc R U . . .
C21 C 0.7701(5) 0.4667(5) 0.6976(4) 0.0848(12) Uani 1 1 d . U . . .
H21 H 0.8191 0.4781 0.6165 0.102 Uiso 1 1 calc R U . . .
C13 C 0.6291(12) -0.0287(10) 0.8503(9) 0.101(3) Uani 0.646(9) 1 d D U P A 1
H13A H 0.6945 0.0494 0.8294 0.121 Uiso 0.646(9) 1 calc R U P A 1
H13B H 0.5955 -0.0555 0.9389 0.121 Uiso 0.646(9) 1 calc R U P A 1
C14 C 0.7473(11) -0.1228(9) 0.8181(11) 0.116(3) Uani 0.646(9) 1 d D U P A 1
H14A H 0.7694 -0.0980 0.7285 0.139 Uiso 0.646(9) 1 calc R U P A 1
H14B H 0.6819 -0.2012 0.8439 0.139 Uiso 0.646(9) 1 calc R U P A 1
C16 C 0.945(3) -0.1844(16) 1.0067(12) 0.218(8) Uani 0.646(9) 1 d D U P A 1
H16A H 0.9741 -0.1136 1.0317 0.327 Uiso 0.646(9) 1 calc R U P A 1
H16B H 1.0418 -0.2477 1.0285 0.327 Uiso 0.646(9) 1 calc R U P A 1
H16C H 0.8291 -0.2180 1.0479 0.327 Uiso 0.646(9) 1 calc R U P A 1
C15 C 0.9312(13) -0.1453(15) 0.8745(11) 0.163(5) Uani 0.646(9) 1 d D U P A 1
H15A H 0.9985 -0.2079 0.8438 0.196 Uiso 0.646(9) 1 calc R U P A 1
H15B H 0.9989 -0.0682 0.8403 0.196 Uiso 0.646(9) 1 calc R U P A 1
C14A C 0.690(3) -0.1306(19) 0.9119(16) 0.145(6) Uani 0.354(9) 1 d D U P A 2
H14C H 0.6867 -0.2112 0.8973 0.174 Uiso 0.354(9) 1 calc R U P A 2
H14D H 0.5853 -0.1235 0.9688 0.174 Uiso 0.354(9) 1 calc R U P A 2
C13A C 0.685(3) -0.028(2) 0.7951(15) 0.112(6) Uani 0.354(9) 1 d D U P A 2
H13C H 0.7483 -0.0517 0.7267 0.135 Uiso 0.354(9) 1 calc R U P A 2
H13D H 0.7388 0.0470 0.8009 0.135 Uiso 0.354(9) 1 calc R U P A 2
C16A C 0.965(3) -0.2314(17) 0.962(2) 0.128(7) Uani 0.354(9) 1 d D U P A 2
H16D H 0.9436 -0.2939 1.0408 0.192 Uiso 0.354(9) 1 calc R U P A 2
H16E H 1.0957 -0.2159 0.9453 0.192 Uiso 0.354(9) 1 calc R U P A 2
H16F H 0.9222 -0.2607 0.8979 0.192 Uiso 0.354(9) 1 calc R U P A 2
C15A C 0.866(3) -0.117(2) 0.962(3) 0.190(10) Uani 0.354(9) 1 d D U P A 2
H15C H 0.9322 -0.0443 0.9101 0.228 Uiso 0.354(9) 1 calc R U P A 2
H15D H 0.8461 -0.1116 1.0459 0.228 Uiso 0.354(9) 1 calc R U P A 2

loop_
_atom_site_aniso_label
_atom_site_aniso_U_11
_atom_site_aniso_U_22
_atom_site_aniso_U_33
_atom_site_aniso_U_23
_atom_site_aniso_U_13
_atom_site_aniso_U_12
Fe1 0.0414(3) 0.0520(3) 0.0579(3) -0.0260(2) -0.0181(2) 0.0071(2)
S1 0.0501(5) 0.0531(5) 0.0926(6) -0.0360(5) -0.0290(4) 0.0060(4)
N1 0.0603(17) 0.0555(16) 0.100(2) -0.0404(16) -0.0324(16) 0.0059(13)
C1 0.0491(17) 0.0499(17) 0.0632(16) -0.0259(14) -0.0196(14) 0.0079(13)
C2 0.062(2) 0.0462(17) 0.084(2) -0.0254(16) -0.0262(17) 0.0054(15)
C3 0.0575(19) 0.0629(19) 0.079(2) -0.0434(17) -0.0222(16) 0.0123(15)
C4 0.0432(16) 0.0636(19) 0.0670(18) -0.0322(16) -0.0128(14) 0.0060(14)
C5 0.0392(15) 0.0482(16) 0.0649(17) -0.0295(14) -0.0178(13) 0.0077(12)
C6 0.0403(16) 0.0549(17) 0.0658(18) -0.0279(15) -0.0149(14) 0.0024(13)
C7 0.0466(17) 0.0550(18) 0.0703(19) -0.0318(16) -0.0110(15) -0.0011(14)
C8 0.0443(16) 0.0518(17) 0.0680(18) -0.0290(15) -0.0141(14) -0.0040(13)
C9 0.0594(19) 0.0573(19) 0.089(2) -0.0365(18) -0.0257(18) 0.0019(15)
C10 0.0451(16) 0.0491(16) 0.0628(17) -0.0261(14) -0.0118(14) -0.0015(13)
C11 0.069(2) 0.077(3) 0.109(3) -0.044(2) -0.029(2) -0.001(2)
C12 0.124(4) 0.112(4) 0.133(4) -0.028(3) -0.058(3) -0.008(3)
C17 0.080(3) 0.078(2) 0.122(3) -0.055(2) -0.056(2) 0.037(2)
C18 0.072(3) 0.087(3) 0.092(2) -0.012(2) -0.036(2) 0.017(2)
C19 0.067(2) 0.100(3) 0.083(2) -0.047(2) -0.0363(19) 0.018(2)
C20 0.0445(19) 0.097(3) 0.101(3) -0.032(2) -0.0248(18) 0.0007(18)
C21 0.056(2) 0.122(3) 0.083(2) -0.043(2) -0.0206(19) 0.036(2)
C13 0.104(6) 0.116(6) 0.087(5) -0.033(5) -0.043(5) 0.032(5)
C14 0.092(5) 0.116(6) 0.145(8) -0.045(6) -0.031(5) 0.015(5)
C16 0.259(19) 0.175(14) 0.247(12) -0.095(11) -0.118(11) 0.104(13)
C15 0.103(6) 0.175(11) 0.236(12) -0.094(11) -0.075(7) 0.067(7)
C14A 0.159(13) 0.169(14) 0.114(10) -0.055(10) -0.038(8) 0.046(10)
C13A 0.096(8) 0.144(13) 0.112(10) -0.059(9) -0.035(7) 0.022(8)
C16A 0.123(13) 0.128(14) 0.138(15) -0.051(12) -0.022(11) 0.027(10)
C15A 0.209(16) 0.183(15) 0.22(2) -0.107(14) -0.111(15) 0.086(12)

loop_
_atom_type_symbol
_atom_type_description
_atom_type_scat_dispersion_real
_atom_type_scat_dispersion_imag
_atom_type_scat_source
C C 0.0033 0.0016 'International Tables Vol C Tables 4.2.6.8 and 6.1.1.4'
H H 0.0000 0.0000 'International Tables Vol C Tables 4.2.6.8 and 6.1.1.4'
Fe Fe 0.3463 0.8444 'International Tables Vol C Tables 4.2.6.8 and 6.1.1.4'
N N 0.0061 0.0033 'International Tables Vol C Tables 4.2.6.8 and 6.1.1.4'
S S 0.1246 0.1234 'International Tables Vol C Tables 4.2.6.8 and 6.1.1.4'

loop_
_geom_angle_atom_site_label_1
_geom_angle_atom_site_label_2
_geom_angle_atom_site_label_3
_geom_angle
_geom_angle_site_symmetry_1
_geom_angle_site_symmetry_3
C5 Fe1 C18 122.70(17) . .
C5 Fe1 C17 108.34(14) . .
C18 Fe1 C17 41.05(17) . .
C5 Fe1 C20 160.63(15) . .
C18 Fe1 C20 67.29(18) . .
C17 Fe1 C20 67.20(18) . .
C5 Fe1 C1 41.08(12) . .
C18 Fe1 C1 157.72(15) . .
C17 Fe1 C1 121.05(15) . .
C20 Fe1 C1 123.53(16) . .
C5 Fe1 C21 124.54(15) . .
C18 Fe1 C21 67.64(18) . .
C17 Fe1 C21 39.66(18) . .
C20 Fe1 C21 40.05(16) . .
C1 Fe1 C21 107.06(15) . .
C5 Fe1 C4 40.97(11) . .
C18 Fe1 C4 109.08(17) . .
C17 Fe1 C4 126.20(18) . .
C20 Fe1 C4 156.83(15) . .
C1 Fe1 C4 68.85(13) . .
C21 Fe1 C4 161.94(16) . .
C5 Fe1 C19 157.87(16) . .
C18 Fe1 C19 39.81(17) . .
C17 Fe1 C19 67.57(16) . .
C20 Fe1 C19 39.90(16) . .
C1 Fe1 C19 160.13(16) . .
C21 Fe1 C19 67.18(16) . .
C4 Fe1 C19 122.54(15) . .
C5 Fe1 C2 68.44(13) . .
C18 Fe1 C2 160.85(17) . .
C17 Fe1 C2 155.89(18) . .
C20 Fe1 C2 107.45(16) . .
C1 Fe1 C2 40.67(12) . .
C21 Fe1 C2 121.08(18) . .
C4 Fe1 C2 68.03(14) . .
C19 Fe1 C2 124.46(16) . .
C5 Fe1 C3 68.34(12) . .
C18 Fe1 C3 125.13(17) . .
C17 Fe1 C3 162.55(18) . .
C20 Fe1 C3 121.66(15) . .
C1 Fe1 C3 68.52(13) . .
C21 Fe1 C3 156.35(18) . .
C4 Fe1 C3 40.17(13) . .
C19 Fe1 C3 108.63(14) . .
C2 Fe1 C3 40.49(14) . .
C10 S1 C8 88.63(15) . .
C10 N1 C9 110.7(3) . .
C2 C1 C5 107.4(3) . .
C2 C1 Fe1 70.17(19) . .
C5 C1 Fe1 69.29(18) . .
C2 C1 H1 126.3 . .
C5 C1 H1 126.3 . .
Fe1 C1 H1 125.8 . .
C3 C2 C1 108.3(3) . .
C3 C2 Fe1 69.9(2) . .
C1 C2 Fe1 69.16(18) . .
C3 C2 H2 125.8 . .
C1 C2 H2 125.8 . .
Fe1 C2 H2 126.7 . .
C4 C3 C2 108.2(3) . .
C4 C3 Fe1 69.53(18) . .
C2 C3 Fe1 69.65(18) . .
C4 C3 H3 125.9 . .
C2 C3 H3 125.9 . .
Fe1 C3 H3 126.5 . .
C3 C4 C5 108.2(3) . .
C3 C4 Fe1 70.30(19) . .
C5 C4 Fe1 69.12(17) . .
C3 C4 H4 125.9 . .
C5 C4 H4 125.9 . .
Fe1 C4 H4 126.3 . .
C4 C5 C1 107.8(2) . .
C4 C5 C6 126.7(3) . .
C1 C5 C6 125.5(3) . .
C4 C5 Fe1 69.91(17) . .
C1 C5 Fe1 69.63(17) . .
C6 C5 Fe1 125.1(2) . .
C7 C6 C5 178.2(3) . .
C6 C7 C8 177.1(4) . .
C9 C8 C7 128.0(3) . .
C9 C8 S1 110.1(2) . .
C7 C8 S1 121.8(3) . .
C8 C9 N1 115.0(3) . .
C8 C9 C11 126.5(3) . .
N1 C9 C11 118.5(3) . .
N1 C10 C10 123.3(4) . 2_556
N1 C10 S1 115.6(2) . .
C10 C10 S1 121.1(3) 2_556 .
C12 C11 C9 111.9(4) . .
C12 C11 H11A 109.2 . .
C9 C11 H11A 109.2 . .
C12 C11 H11B 109.2 . .
C9 C11 H11B 109.2 . .
H11A C11 H11B 107.9 . .
C11 C12 C13 118.8(6) . .
C11 C12 C13A 98.2(7) . .
C11 C12 H12A 107.6 . .
C13 C12 H12A 107.6 . .
C11 C12 H12B 107.6 . .
C13 C12 H12B 107.6 . .
H12A C12 H12B 107.0 . .
C11 C12 H12C 112.1 . .
C13A C12 H12C 112.1 . .
C11 C12 H12D 112.1 . .
C13A C12 H12D 112.1 . .
H12C C12 H12D 109.8 . .
C21 C17 C18 107.6(4) . .
C21 C17 Fe1 70.3(2) . .
C18 C17 Fe1 69.4(2) . .
C21 C17 H17 126.2 . .
C18 C17 H17 126.2 . .
Fe1 C17 H17 125.7 . .
C19 C18 C17 107.4(4) . .
C19 C18 Fe1 70.5(2) . .
C17 C18 Fe1 69.5(2) . .
C19 C18 H18 126.3 . .
C17 C18 H18 126.3 . .
Fe1 C18 H18 125.2 . .
C18 C19 C20 108.3(4) . .
C18 C19 Fe1 69.7(2) . .
C20 C19 Fe1 69.7(2) . .
C18 C19 H19 125.8 . .
C20 C19 H19 125.8 . .
Fe1 C19 H19 126.4 . .
C19 C20 C21 108.3(4) . .
C19 C20 Fe1 70.4(2) . .
C21 C20 Fe1 70.0(2) . .
C19 C20 H20 125.9 . .
C21 C20 H20 125.9 . .
Fe1 C20 H20 125.3 . .
C17 C21 C20 108.5(4) . .
C17 C21 Fe1 70.1(2) . .
C20 C21 Fe1 69.9(2) . .
C17 C21 H21 125.8 . .
C20 C21 H21 125.8 . .
Fe1 C21 H21 125.9 . .
C14 C13 C12 109.2(7) . .
C14 C13 H13A 109.8 . .
C12 C13 H13A 109.8 . .
C14 C13 H13B 109.8 . .
C12 C13 H13B 109.8 . .
H13A C13 H13B 108.3 . .
C13 C14 C15 114.9(8) . .
C13 C14 H14A 108.5 . .
C15 C14 H14A 108.5 . .
C13 C14 H14B 108.5 . .
C15 C14 H14B 108.5 . .
H14A C14 H14B 107.5 . .
C15 C16 H16A 109.5 . .
C15 C16 H16B 109.5 . .
H16A C16 H16B 109.5 . .
C15 C16 H16C 109.5 . .
H16A C16 H16C 109.5 . .
H16B C16 H16C 109.5 . .
C16 C15 C14 122.0(12) . .
C16 C15 H15A 106.8 . .
C14 C15 H15A 106.8 . .
C16 C15 H15B 106.8 . .
C14 C15 H15B 106.8 . .
H15A C15 H15B 106.7 . .
C13A C14A C15A 105.2(19) . .
C13A C14A H14C 110.7 . .
C15A C14A H14C 110.7 . .
C13A C14A H14D 110.7 . .
C15A C14A H14D 110.7 . .
H14C C14A H14D 108.8 . .
C14A C13A C12 101.2(15) . .
C14A C13A H13C 111.5 . .
C12 C13A H13C 111.5 . .
C14A C13A H13D 111.5 . .
C12 C13A H13D 111.5 . .
H13C C13A H13D 109.3 . .
C15A C16A H16D 109.5 . .
C15A C16A H16E 109.5 . .
H16D C16A H16E 109.5 . .
C15A C16A H16F 109.5 . .
H16D C16A H16F 109.5 . .
H16E C16A H16F 109.5 . .
C16A C15A C14A 102.1(18) . .
C16A C15A H15C 111.4 . .
C14A C15A H15C 111.4 . .
C16A C15A H15D 111.4 . .
C14A C15A H15D 111.4 . .
H15C C15A H15D 109.2 . .

loop_
_geom_bond_atom_site_label_1
_geom_bond_atom_site_label_2
_geom_bond_distance
_geom_bond_site_symmetry_2
Fe1 C5 2.027(3) .
Fe1 C18 2.028(4) .
Fe1 C17 2.029(4) .
Fe1 C20 2.030(4) .
Fe1 C1 2.032(3) .
Fe1 C21 2.032(4) .
Fe1 C4 2.038(3) .
Fe1 C19 2.039(4) .
Fe1 C2 2.045(3) .
Fe1 C3 2.048(3) .
S1 C10 1.720(3) .
S1 C8 1.722(3) .
N1 C10 1.290(4) .
N1 C9 1.377(4) .
C1 C2 1.417(4) .
C1 C5 1.424(4) .
C1 H1 0.9500 .
C2 C3 1.416(5) .
C2 H2 0.9500 .
C3 C4 1.403(5) .
C3 H3 0.9500 .
C4 C5 1.423(4) .
C4 H4 0.9500 .
C5 C6 1.442(4) .
C6 C7 1.184(4) .
C7 C8 1.431(4) .
C8 C9 1.357(5) .
C9 C11 1.526(5) .
C10 C10 1.458(5) 2_556
C11 C12 1.419(6) .
C11 H11A 0.9900 .
C11 H11B 0.9900 .
C12 C13 1.532(7) .
C12 C13A 1.698(19) .
C12 H12A 0.9900 .
C12 H12B 0.9900 .
C12 H12C 0.9900 .
C12 H12D 0.9900 .
C17 C21 1.378(6) .
C17 C18 1.423(6) .
C17 H17 0.9500 .
C18 C19 1.385(6) .
C18 H18 0.9500 .
C19 C20 1.389(6) .
C19 H19 0.9500 .
C20 C21 1.391(5) .
C20 H20 0.9500 .
C21 H21 0.9500 .
C13 C14 1.470(8) .
C13 H13A 0.9900 .
C13 H13B 0.9900 .
C14 C15 1.530(8) .
C14 H14A 0.9900 .
C14 H14B 0.9900 .
C16 C15 1.468(9) .
C16 H16A 0.9800 .
C16 H16B 0.9800 .
C16 H16C 0.9800 .
C15 H15A 0.9900 .
C15 H15B 0.9900 .
C14A C13A 1.492(10) .
C14A C15A 1.504(10) .
C14A H14C 0.9900 .
C14A H14D 0.9900 .
C13A H13C 0.9900 .
C13A H13D 0.9900 .
C16A C15A 1.464(10) .
C16A H16D 0.9800 .
C16A H16E 0.9800 .
C16A H16F 0.9800 .
C15A H15C 0.9900 .
C15A H15D 0.9900 .

loop_
_geom_torsion_atom_site_label_1
_geom_torsion_atom_site_label_2
_geom_torsion_atom_site_label_3
_geom_torsion_atom_site_label_4
_geom_torsion
_geom_torsion_site_symmetry_4
C5 C1 C2 C3 0.5(4) .
Fe1 C1 C2 C3 -59.1(2) .
C5 C1 C2 Fe1 59.5(2) .
C1 C2 C3 C4 -0.4(4) .
Fe1 C2 C3 C4 -59.0(2) .
C1 C2 C3 Fe1 58.6(2) .
C2 C3 C4 C5 0.2(4) .
Fe1 C3 C4 C5 -58.9(2) .
C2 C3 C4 Fe1 59.1(2) .
C3 C4 C5 C1 0.1(4) .
Fe1 C4 C5 C1 -59.5(2) .
C3 C4 C5 C6 179.0(3) .
Fe1 C4 C5 C6 119.4(3) .
C3 C4 C5 Fe1 59.7(2) .
C2 C1 C5 C4 -0.4(4) .
Fe1 C1 C5 C4 59.7(2) .
C2 C1 C5 C6 -179.3(3) .
Fe1 C1 C5 C6 -119.2(3) .
C2 C1 C5 Fe1 -60.1(2) .
C10 S1 C8 C9 2.7(3) .
C10 S1 C8 C7 179.0(3) .
C7 C8 C9 N1 -178.9(3) .
S1 C8 C9 N1 -2.8(4) .
C7 C8 C9 C11 -0.8(6) .
S1 C8 C9 C11 175.2(3) .
C10 N1 C9 C8 1.3(5) .
C10 N1 C9 C11 -176.9(3) .
C9 N1 C10 C10 179.1(4) 2_556
C9 N1 C10 S1 0.9(4) .
C8 S1 C10 N1 -2.1(3) .
C8 S1 C10 C10 179.7(4) 2_556
C8 C9 C11 C12 104.5(5) .
N1 C9 C11 C12 -77.5(5) .
C9 C11 C12 C13 -172.9(5) .
C9 C11 C12 C13A 171.2(9) .
C21 C17 C18 C19 -0.5(5) .
Fe1 C17 C18 C19 -60.7(3) .
C21 C17 C18 Fe1 60.2(3) .
C17 C18 C19 C20 0.9(5) .
Fe1 C18 C19 C20 -59.2(3) .
C17 C18 C19 Fe1 60.0(3) .
C18 C19 C20 C21 -0.9(5) .
Fe1 C19 C20 C21 -60.1(3) .
C18 C19 C20 Fe1 59.1(3) .
C18 C17 C21 C20 -0.1(5) .
Fe1 C17 C21 C20 59.6(3) .
C18 C17 C21 Fe1 -59.7(3) .
C19 C20 C21 C17 0.6(5) .
Fe1 C20 C21 C17 -59.7(3) .
C19 C20 C21 Fe1 60.3(3) .
C11 C12 C13 C14 -83.5(11) .
C12 C13 C14 C15 175.7(9) .
C13 C14 C15 C16 59(2) .
C15A C14A C13A C12 -154.9(14) .
C11 C12 C13A C14A -169.7(15) .
C13A C14A C15A C16A -116(3) .
